data_1541788
loop_
_publ_author_name
'Mashonkin, V.P.'
'Varfolomeev, M.B.'
'Ilyukhin, V.V.'

_publ_section_title
;
 Crystal Structure of Monoclinic Rare Earth Perrhenate Tetrahydrate
;
_journal_name_full
;
Koordinatsionnaya Khimiya (= Coordination Chemistry (USSR))
;
_journal_page_first 1248
_journal_page_last 1253
_journal_volume 3
_journal_year 1977
_chemical_formula_sum 'H8 La O16 Re3'
_chemical_name_systematic 'La (Re O4)3 (H2 O)4'
_space_group_IT_number 14
_symmetry_space_group_name_Hall '-P 2bc'
_symmetry_space_group_name_H-M 'P 1 1 21/b'
_cell_angle_alpha 90
_cell_angle_beta 90
_cell_angle_gamma 94
_cell_formula_units_Z 4
_cell_length_a 11.861
_cell_length_b 16.125
_cell_length_c 7.546
_cell_volume 1439.722
_citation_journal_id_ASTM KOKHDC
_cod_data_source_file Mashonkin_KOKHDC_1977_586.cif
_cod_data_source_block H8La1O16Re3
_cod_original_sg_symbol_Hall '-P 2ybc (-x,z,y)'
_cod_original_formula_sum 'H8 La1 O16 Re3'
_cod_database_code 1541788

loop_
_symmetry_equiv_pos_as_xyz
x,y,z
-x,-y+1/2,z+1/2
-x,-y,-z
x,y-1/2,-z-1/2

loop_
_atom_site_label
_atom_site_type_symbol
_atom_site_fract_x
_atom_site_fract_y
_atom_site_fract_z
_atom_site_occupancy
_atom_site_U_iso_or_equiv
O8 O-2 0.413 0.279 0.169 1 0.0
Re1 Re+7 0.0561 0.167 0.1256 1 0.0
O5 O-2 0.953 0.234 0.117 1 0.0
O11 O-2 0.149 0.194 0.303 1 0.0
O2 O-2 0.705 0.202 0.025 1 0.0
O13 O-2 0.168 0.408 0.349 1 0.0
O7 O-2 0.002 0.067 0.168 1 0.0
O3 O-2 0.347 0.072 0.102 1 0.0
La1 La+3 0.7949 0.3429 0.1163 1 0.0
O12 O-2 0.638 0.29 0.314 1 0.0
Re2 Re+7 0.1346 0.4261 0.1353 1 0.0
O14 O-2 0.186 0.027 0.425 1 0.0
O1 O-2 0.193 0.354 0.008 1 0.0
O9 O-2 0.568 0.094 0.228 1 0.0
Re3 Re+7 0.4308 0.0644 0.2908 1 0.0
O10 O-2 0.744 0.469 0.28 1 0.0
O6 O-2 0.421 0.462 0.139 1 0.0
O16 O-2 0.385 0.131 0.452 1 0.0
O4 O-2 0.985 0.412 0.103 1 0.0
O15 O-2 0.871 0.336 0.427 1 0.0
